data_2204578
loop_
_publ_author_name
'He, Xiang'
'Lu, Can-Zhong'
'Yu, Ya-Qin'
'Chen, Shu-Mei'
'Xiao-Yuan Wu'
'Liu, Jiu-Hui'

_publ_section_title
;
 <i>trans</i>-Tetrakis(3-aminopyridine)dichlorocadmium(II)
;
_journal_issue 11
_journal_name_full 'Acta Crystallographica Section E'
_journal_page_first m1639
_journal_page_last m1640
_journal_paper_doi 10.1107/S1600536804025450
_journal_volume 60
_journal_year 2004
_chemical_formula_iupac '[Cd Cl2 (C5 H6 N2)4]'
_chemical_formula_moiety 'C20 H24 Cd Cl2 N8'
_chemical_formula_sum 'C20 H24 Cd Cl2 N8'
_chemical_formula_weight 559.77
_chemical_name_systematic
;
trans-Tetrakis(3-aminopyridine)dichlorocadmium(II)
;
_space_group_IT_number 2
_symmetry_cell_setting triclinic
_symmetry_space_group_name_Hall '-P 1'
_symmetry_space_group_name_H-M 'P -1'
_atom_sites_solution_hydrogens geom
_atom_sites_solution_primary direct
_atom_sites_solution_secondary difmap
_cell_angle_alpha 71.159(2)
_cell_angle_beta 69.668(2)
_cell_angle_gamma 67.9490(10)
_cell_formula_units_Z 1
_cell_length_a 7.7792(3)
_cell_length_b 8.7583(3)
_cell_length_c 10.2481(2)
_cell_measurement_reflns_used 142
_cell_measurement_temperature 293(2)
_cell_measurement_theta_max 25.07
_cell_measurement_theta_min 2.17
_cell_volume 591.76(3)
_computing_cell_refinement 'SMART and SAINT (Siemens, 1994)'
_computing_data_collection 'SMART (Siemens, 1996)'
_computing_data_reduction 'XPREP in SHELXTL (Siemens, 1994)'
_computing_molecular_graphics SHELXTL
_computing_publication_material SHELXTL
_computing_structure_refinement SHELXTL
_computing_structure_solution SHELXTL
_diffrn_ambient_temperature 293(2)
_diffrn_measured_fraction_theta_full 0.988
_diffrn_measured_fraction_theta_max 0.988
_diffrn_measurement_device_type 'Siemens SMART CCD area-detector'
_diffrn_measurement_method \w
_diffrn_radiation_monochromator graphite
_diffrn_radiation_source 'fine-focus sealed tube'
_diffrn_radiation_type MoK\a
_diffrn_radiation_wavelength 0.71073
_diffrn_reflns_av_R_equivalents 0.016
_diffrn_reflns_av_sigmaI/netI 0.0255
_diffrn_reflns_limit_h_max 7
_diffrn_reflns_limit_h_min -9
_diffrn_reflns_limit_k_max 10
_diffrn_reflns_limit_k_min -10
_diffrn_reflns_limit_l_max 9
_diffrn_reflns_limit_l_min -12
_diffrn_reflns_number 3146
_diffrn_reflns_theta_full 25.07
_diffrn_reflns_theta_max 25.07
_diffrn_reflns_theta_min 2.17
_diffrn_standards_decay_% 0
_diffrn_standards_interval_count 0
_diffrn_standards_interval_time 0
_diffrn_standards_number 0
_exptl_absorpt_coefficient_mu 1.172
_exptl_absorpt_correction_T_max 0.755
_exptl_absorpt_correction_T_min 0.566
_exptl_absorpt_correction_type multi-scan
_exptl_absorpt_process_details '(SADABS; Sheldrick, 1996)'
_exptl_crystal_colour yellow
_exptl_crystal_density_diffrn 1.571
_exptl_crystal_density_meas ?
_exptl_crystal_density_method .
_exptl_crystal_description prism
_exptl_crystal_F_000 282
_exptl_crystal_size_max 0.46
_exptl_crystal_size_mid 0.30
_exptl_crystal_size_min 0.24
_refine_diff_density_max 0.44
_refine_diff_density_min -0.71
_refine_ls_extinction_method none
_refine_ls_goodness_of_fit_ref 0.989
_refine_ls_hydrogen_treatment constr
_refine_ls_matrix_type full
_refine_ls_number_parameters 142
_refine_ls_number_reflns 2081
_refine_ls_number_restraints 0
_refine_ls_restrained_S_all 0.989
_refine_ls_R_factor_all 0.0297
_refine_ls_R_factor_gt 0.0285
_refine_ls_shift/su_max 0.000
_refine_ls_shift/su_mean 0.000
_refine_ls_structure_factor_coef Fsqd
_refine_ls_weighting_details 'calc w = 1/[\s^2^(Fo^2^)+(0.1P)^2^] where P = (Fo^2^+2Fc^2^)/3'
_refine_ls_weighting_scheme calc
_refine_ls_wR_factor_gt 0.1009
_refine_ls_wR_factor_ref 0.1059
_reflns_number_gt 2028
_reflns_number_total 2081
_reflns_threshold_expression I>2\s(I)
_cod_data_source_file wk6033.cif
_cod_data_source_block I
_cod_database_code 2204578
_cod_database_fobs_code 2204578

loop_
_symmetry_equiv_pos_as_xyz
'x, y, z'
'-x, -y, -z'

loop_
_atom_site_label
_atom_site_fract_x
_atom_site_fract_y
_atom_site_fract_z
_atom_site_U_iso_or_equiv
_atom_site_adp_type
_atom_site_calc_flag
_atom_site_refinement_flags
_atom_site_occupancy
_atom_site_type_symbol
Cl1 0.31115(11) -0.19315(10) 0.08521(9) 0.0392(2) Uani d . 1 Cl
N1 0.1984(4) 0.0889(3) -0.2310(3) 0.0356(6) Uani d . 1 N
C1 0.3607(5) 0.1208(4) -0.2532(3) 0.0398(7) Uani d . 1 C
H1A 0.4094 0.0949 -0.1750 0.048 Uiso calc R 1 H
Cd1 0.0000 0.0000 0.0000 0.03119(17) Uani d S 1 Cd
C2 0.4643(5) 0.1912(5) -0.3871(4) 0.0466(8) Uani d . 1 C
N2 0.6294(6) 0.2232(8) -0.4018(4) 0.0884(16) Uani d . 1 N
H2A 0.6922 0.2652 -0.4847 0.106 Uiso calc R 1 H
H2B 0.6708 0.2015 -0.3281 0.106 Uiso calc R 1 H
N3 0.0101(4) -0.2119(3) -0.1020(3) 0.0347(6) Uani d . 1 N
C3 0.3910(6) 0.2235(6) -0.5017(4) 0.0577(10) Uani d . 1 C
H3A 0.4541 0.2695 -0.5930 0.069 Uiso calc R 1 H
C4 0.2252(6) 0.1876(6) -0.4801(4) 0.0544(10) Uani d . 1 C
H4A 0.1762 0.2078 -0.5569 0.065 Uiso calc R 1 H
N4 -0.3125(4) -0.3919(4) -0.1509(3) 0.0449(7) Uani d . 1 N
H4B -0.4212 -0.3257 -0.1152 0.054 Uiso calc R 1 H
H4C -0.3088 -0.4720 -0.1840 0.054 Uiso calc R 1 H
C5 0.1313(5) 0.1217(5) -0.3446(4) 0.0448(8) Uani d . 1 C
H5A 0.0179 0.0992 -0.3312 0.054 Uiso calc R 1 H
C6 -0.1488(4) -0.2403(4) -0.1021(3) 0.0349(6) Uani d . 1 C
H6A -0.2679 -0.1697 -0.0645 0.042 Uiso calc R 1 H
C7 -0.1434(5) -0.3695(4) -0.1553(3) 0.0342(6) Uani d . 1 C
C8 0.0369(5) -0.4702(4) -0.2158(4) 0.0430(7) Uani d . 1 C
H8A 0.0474 -0.5567 -0.2547 0.052 Uiso calc R 1 H
C9 0.1984(5) -0.4400(4) -0.2172(4) 0.0428(7) Uani d . 1 C
H9A 0.3195 -0.5063 -0.2567 0.051 Uiso calc R 1 H
C10 0.1800(5) -0.3097(4) -0.1593(4) 0.0395(7) Uani d . 1 C
H10A 0.2904 -0.2904 -0.1607 0.047 Uiso calc R 1 H

loop_
_atom_site_aniso_label
_atom_site_aniso_U_11
_atom_site_aniso_U_22
_atom_site_aniso_U_33
_atom_site_aniso_U_12
_atom_site_aniso_U_13
_atom_site_aniso_U_23
Cl1 0.0360(4) 0.0411(4) 0.0442(5) -0.0098(3) -0.0136(3) -0.0125(3)
N1 0.0374(14) 0.0424(14) 0.0304(12) -0.0176(11) -0.0078(11) -0.0066(10)
C1 0.0422(17) 0.0539(19) 0.0270(15) -0.0207(14) -0.0063(13) -0.0089(13)
Cd1 0.0326(2) 0.0356(2) 0.0299(2) -0.01518(15) -0.00593(14) -0.00933(14)
C2 0.0452(18) 0.064(2) 0.0363(17) -0.0268(16) -0.0048(14) -0.0120(15)
N2 0.076(3) 0.173(5) 0.0403(18) -0.086(3) 0.0023(18) -0.016(2)
N3 0.0327(13) 0.0422(14) 0.0324(13) -0.0139(11) -0.0067(10) -0.0111(11)
C3 0.060(2) 0.086(3) 0.0269(16) -0.035(2) -0.0044(15) -0.0044(17)
C4 0.057(2) 0.083(3) 0.0314(17) -0.029(2) -0.0195(16) -0.0042(17)
N4 0.0434(15) 0.0493(16) 0.0560(17) -0.0200(13) -0.0172(13) -0.0174(13)
C5 0.0429(17) 0.058(2) 0.0364(17) -0.0183(15) -0.0110(14) -0.0092(15)
C6 0.0347(15) 0.0400(15) 0.0330(14) -0.0161(12) -0.0045(12) -0.0105(12)
C7 0.0429(16) 0.0321(14) 0.0311(14) -0.0169(12) -0.0123(12) -0.0017(12)
C8 0.0516(19) 0.0379(16) 0.0447(18) -0.0124(14) -0.0136(15) -0.0156(14)
C9 0.0401(17) 0.0434(17) 0.0438(17) -0.0096(13) -0.0075(14) -0.0152(14)
C10 0.0363(15) 0.0454(17) 0.0409(17) -0.0169(13) -0.0090(13) -0.0101(14)

loop_
_atom_type_symbol
_atom_type_description
_atom_type_scat_dispersion_real
_atom_type_scat_dispersion_imag
_atom_type_scat_source
C C 0.0033 0.0016 'International Tables Vol C Tables 4.2.6.8 and 6.1.1.4'
H H 0.0000 0.0000 'International Tables Vol C Tables 4.2.6.8 and 6.1.1.4'
N N 0.0061 0.0033 'International Tables Vol C Tables 4.2.6.8 and 6.1.1.4'
Cd Cd -0.8075 1.2024 'International Tables Vol C Tables 4.2.6.8 and 6.1.1.4'
Cl Cl 0.1484 0.1585 'International Tables Vol C Tables 4.2.6.8 and 6.1.1.4'

loop_
_geom_angle_atom_site_label_1
_geom_angle_atom_site_label_2
_geom_angle_atom_site_label_3
_geom_angle_site_symmetry_1
_geom_angle_site_symmetry_3
_geom_angle
_geom_angle_publ_flag
C1 N1 C5 . . 117.8(3) ?
C1 N1 Cd1 . . 124.7(2) ?
C5 N1 Cd1 . . 117.3(2) ?
N1 C1 C2 . . 124.2(3) ?
N1 C1 H1A . . 117.9 ?
C2 C1 H1A . . 117.9 ?
N3 Cd1 N3 . 2 180.00(10) y
N3 Cd1 N1 . . 83.68(9) y
N3 Cd1 N1 2 . 96.32(9) y
N3 Cd1 N1 . 2 96.32(9) ?
N3 Cd1 N1 2 2 83.68(9) ?
N1 Cd1 N1 . 2 180.0(2) y
N3 Cd1 Cl1 . 2 88.83(6) y
N3 Cd1 Cl1 2 2 91.17(6) ?
N1 Cd1 Cl1 . 2 90.63(6) y
N1 Cd1 Cl1 2 2 89.37(6) ?
N3 Cd1 Cl1 . . 91.17(6) y
N3 Cd1 Cl1 2 . 88.83(6) ?
N1 Cd1 Cl1 . . 89.37(6) y
N1 Cd1 Cl1 2 . 90.63(6) ?
Cl1 Cd1 Cl1 2 . 180.00(2) y
N2 C2 C3 . . 122.5(3) ?
N2 C2 C1 . . 121.1(3) ?
C3 C2 C1 . . 116.4(3) ?
C2 N2 H2A . . 120.0 ?
C2 N2 H2B . . 120.0 ?
H2A N2 H2B . . 120.0 ?
C10 N3 C6 . . 118.3(3) ?
C10 N3 Cd1 . . 118.5(2) ?
C6 N3 Cd1 . . 123.2(2) ?
C4 C3 C2 . . 119.7(3) ?
C4 C3 H3A . . 120.1 ?
C2 C3 H3A . . 120.1 ?
C3 C4 C5 . . 119.9(3) ?
C3 C4 H4A . . 120.1 ?
C5 C4 H4A . . 120.1 ?
C7 N4 H4B . . 120.0 ?
C7 N4 H4C . . 120.0 ?
H4B N4 H4C . . 120.0 ?
N1 C5 C4 . . 121.9(3) ?
N1 C5 H5A . . 119.0 ?
C4 C5 H5A . . 119.0 ?
N3 C6 C7 . . 123.3(3) ?
N3 C6 H6A . . 118.3 ?
C7 C6 H6A . . 118.3 ?
N4 C7 C6 . . 120.2(3) ?
N4 C7 C8 . . 122.4(3) ?
C6 C7 C8 . . 117.4(3) ?
C9 C8 C7 . . 119.2(3) ?
C9 C8 H8A . . 120.4 ?
C7 C8 H8A . . 120.4 ?
C8 C9 C10 . . 119.7(3) ?
C8 C9 H9A . . 120.2 ?
C10 C9 H9A . . 120.2 ?
N3 C10 C9 . . 122.1(3) ?
N3 C10 H10A . . 118.9 ?
C9 C10 H10A . . 118.9 ?

loop_
_geom_bond_atom_site_label_1
_geom_bond_atom_site_label_2
_geom_bond_site_symmetry_2
_geom_bond_distance
_geom_bond_publ_flag
Cl1 Cd1 . 2.6312(8) y
N1 C1 . 1.322(4) ?
N1 C5 . 1.344(4) ?
N1 Cd1 . 2.401(3) y
C1 C2 . 1.404(5) ?
C1 H1A . 0.9300 ?
Cd1 N3 . 2.373(3) y
Cd1 N3 2 2.373(3) ?
Cd1 N1 2 2.401(3) ?
Cd1 Cl1 2 2.6312(8) ?
C2 N2 . 1.364(5) ?
C2 C3 . 1.384(5) ?
N2 H2A . 0.8600 ?
N2 H2B . 0.8600 ?
N3 C10 . 1.327(4) ?
N3 C6 . 1.349(4) ?
C3 C4 . 1.368(6) ?
C3 H3A . 0.9300 ?
C4 C5 . 1.374(5) ?
C4 H4A . 0.9300 ?
N4 C7 . 1.385(4) ?
N4 H4B . 0.8600 ?
N4 H4C . 0.8600 ?
C5 H5A . 0.9300 ?
C6 C7 . 1.389(4) ?
C6 H6A . 0.9300 ?
C7 C8 . 1.396(5) ?
C8 C9 . 1.373(5) ?
C8 H8A . 0.9300 ?
C9 C10 . 1.390(5) ?
C9 H9A . 0.9300 ?
C10 H10A . 0.9300 ?

loop_
_geom_hbond_atom_site_label_D
_geom_hbond_atom_site_label_H
_geom_hbond_atom_site_label_A
_geom_hbond_site_symmetry_A
_geom_hbond_distance_DH
_geom_hbond_distance_HA
_geom_hbond_distance_DA
_geom_hbond_angle_DHA
N2 H2B Cl1 2_655 0.86 2.52 3.347(4) 162

loop_
_geom_torsion_atom_site_label_1
_geom_torsion_atom_site_label_2
_geom_torsion_atom_site_label_3
_geom_torsion_atom_site_label_4
_geom_torsion_site_symmetry_1
_geom_torsion_site_symmetry_4
_geom_torsion
C5 N1 C1 C2 . . 1.9(5)
Cd1 N1 C1 C2 . . -172.3(3)
C1 N1 Cd1 N3 . . -130.7(3)
C5 N1 Cd1 N3 . . 55.0(3)
C1 N1 Cd1 N3 . 2 49.3(3)
C5 N1 Cd1 N3 . 2 -125.0(3)
C1 N1 Cd1 Cl1 . 2 140.6(3)
C5 N1 Cd1 Cl1 . 2 -33.7(2)
C1 N1 Cd1 Cl1 . . -39.4(3)
C5 N1 Cd1 Cl1 . . 146.3(2)
N1 C1 C2 N2 . . 178.9(4)
N1 C1 C2 C3 . . -1.8(6)
N1 Cd1 N3 C10 . . 55.1(2)
N1 Cd1 N3 C10 2 . -124.9(2)
Cl1 Cd1 N3 C10 2 . 145.9(2)
Cl1 Cd1 N3 C10 . . -34.1(2)
N1 Cd1 N3 C6 . . -126.3(2)
N1 Cd1 N3 C6 2 . 53.7(2)
Cl1 Cd1 N3 C6 2 . -35.5(2)
Cl1 Cd1 N3 C6 . . 144.5(2)
N2 C2 C3 C4 . . 179.6(5)
C1 C2 C3 C4 . . 0.4(7)
C2 C3 C4 C5 . . 0.8(7)
C1 N1 C5 C4 . . -0.6(5)
Cd1 N1 C5 C4 . . 174.1(3)
C3 C4 C5 N1 . . -0.8(6)
C10 N3 C6 C7 . . 1.9(4)
Cd1 N3 C6 C7 . . -176.7(2)
N3 C6 C7 N4 . . 179.5(3)
N3 C6 C7 C8 . . -2.2(5)
N4 C7 C8 C9 . . 179.6(3)
C6 C7 C8 C9 . . 1.4(5)
C7 C8 C9 C10 . . -0.3(5)
C6 N3 C10 C9 . . -0.7(5)
Cd1 N3 C10 C9 . . 178.0(3)
C8 C9 C10 N3 . . -0.1(5)
